data_4001526
loop_
_publ_author_name
'Lin, Chia-Her'
'Yang, Ya-Ching'
'Chen, Chun-Yu'
'Wang, Sue-Lein'

_publ_section_title
;
 Unequivocal Heteroatom Insertion into a 24-Ring Channel Gallophosphate
 and Its Photoluminescence
;
_journal_issue 8
_journal_name_full 'Chemistry of Materials'
_journal_page_first 2095
_journal_paper_doi 10.1021/cm052859r
_journal_volume 18
_journal_year 2006
_chemical_formula_sum 'C4 H15.15 Ga1.85 Mn0.15 N3 O9 P2'
_chemical_formula_weight 448.50
_chemical_name_systematic
; 
 ? 
;
_space_group_IT_number 148
_symmetry_space_group_name_Hall '-R 3'
_symmetry_space_group_name_H-M 'R -3 :H'
_atom_sites_solution_hydrogens geom
_atom_sites_solution_primary direct
_atom_sites_solution_secondary difmap
_audit_creation_method SHELXL-97
_cell_angle_alpha 90.00
_cell_angle_beta 90.00
_cell_angle_gamma 120.00
_cell_formula_units_Z 18
_cell_length_a 23.6635(14)
_cell_length_b 23.6635(14)
_cell_length_c 13.5686(11)
_cell_measurement_temperature 295(2)
_cell_volume 6580.0(8)
_computing_structure_refinement 'SHELXL-97 (Sheldrick, 1997)'
_computing_structure_solution 'SHELXS-97 (Sheldrick, 1990)'
_diffrn_ambient_temperature 295(2)
_diffrn_measured_fraction_theta_full 0.932
_diffrn_measured_fraction_theta_max 0.932
_diffrn_radiation_monochromator graphite
_diffrn_radiation_source 'fine-focus sealed tube'
_diffrn_radiation_type MoK\a
_diffrn_radiation_wavelength 0.71073
_diffrn_reflns_av_R_equivalents 0.0483
_diffrn_reflns_av_sigmaI/netI 0.0570
_diffrn_reflns_limit_h_max 21
_diffrn_reflns_limit_h_min -31
_diffrn_reflns_limit_k_max 29
_diffrn_reflns_limit_k_min -28
_diffrn_reflns_limit_l_max 17
_diffrn_reflns_limit_l_min -17
_diffrn_reflns_number 13143
_diffrn_reflns_theta_full 28.17
_diffrn_reflns_theta_max 28.17
_diffrn_reflns_theta_min 1.72
_exptl_absorpt_coefficient_mu 3.800
_exptl_crystal_density_diffrn 2.037
_exptl_crystal_density_method 'not measured'
_exptl_crystal_F_000 4019
_refine_diff_density_max 1.199
_refine_diff_density_min -0.534
_refine_diff_density_rms 0.168
_refine_ls_extinction_method none
_refine_ls_goodness_of_fit_ref 1.032
_refine_ls_hydrogen_treatment mixed
_refine_ls_matrix_type full
_refine_ls_number_parameters 180
_refine_ls_number_reflns 3353
_refine_ls_number_restraints 0
_refine_ls_restrained_S_all 1.032
_refine_ls_R_factor_all 0.0703
_refine_ls_R_factor_gt 0.0429
_refine_ls_shift/su_max 0.021
_refine_ls_shift/su_mean 0.002
_refine_ls_structure_factor_coef Fsqd
_refine_ls_weighting_details 'calc w=1/[\s^2^(Fo^2^)+(0.0745P)^2^+0.0000P] where P=(Fo^2^+2Fc^2^)/3'
_refine_ls_weighting_scheme calc
_refine_ls_wR_factor_gt 0.1207
_refine_ls_wR_factor_ref 0.1289
_reflns_number_gt 2422
_reflns_number_total 3353
_reflns_threshold_expression >2sigma(I)
_cod_data_source_file cm052859rsi20051227_092313.cif
_cod_data_source_block NTHU-1Mn
_cod_database_code 4001526

loop_
_symmetry_equiv_pos_as_xyz
'x, y, z'
'-y, x-y, z'
'-x+y, -x, z'
'x+2/3, y+1/3, z+1/3'
'-y+2/3, x-y+1/3, z+1/3'
'-x+y+2/3, -x+1/3, z+1/3'
'x+1/3, y+2/3, z+2/3'
'-y+1/3, x-y+2/3, z+2/3'
'-x+y+1/3, -x+2/3, z+2/3'
'-x, -y, -z'
'y, -x+y, -z'
'x-y, x, -z'
'-x+2/3, -y+1/3, -z+1/3'
'y+2/3, -x+y+1/3, -z+1/3'
'x-y+2/3, x+1/3, -z+1/3'
'-x+1/3, -y+2/3, -z+2/3'
'y+1/3, -x+y+2/3, -z+2/3'
'x-y+1/3, x+2/3, -z+2/3'

loop_
_atom_site_label
_atom_site_type_symbol
_atom_site_fract_x
_atom_site_fract_y
_atom_site_fract_z
_atom_site_U_iso_or_equiv
_atom_site_adp_type
_atom_site_occupancy
_atom_site_symmetry_multiplicity
_atom_site_calc_flag
_atom_site_refinement_flags
Ga1 Ga 0.36185(3) 0.09333(3) 0.11825(4) 0.02428(18) Uani 0.85 1 d P
Mn1 Mn 0.36185(3) 0.09333(3) 0.11825(4) 0.02428(18) Uani 0.15 1 d P
Ga2 Ga 0.34991(3) 0.24380(3) -0.08198(4) 0.02365(17) Uani 1 1 d .
P1 P 0.42029(6) 0.23786(6) 0.12203(9) 0.0235(3) Uani 1 1 d .
P2 P 0.32703(6) -0.01383(6) 0.27484(9) 0.0196(3) Uani 1 1 d .
O1 O 0.36998(18) 0.21215(18) 0.0386(2) 0.0315(9) Uani 1 1 d .
O2 O 0.42439(18) 0.17750(18) 0.1576(3) 0.0300(8) Uani 1 1 d .
O3 O 0.27456(17) 0.07332(17) 0.1253(3) 0.0287(8) Uani 1 1 d .
O4 O 0.4857(2) 0.2917(2) 0.0929(3) 0.0486(11) Uani 1 1 d .
O5 O 0.37653(16) 0.04436(16) 0.2122(2) 0.0252(8) Uani 1 1 d .
O6 O 0.37828(18) 0.07634(17) -0.0115(3) 0.0341(9) Uani 1 1 d .
O7 O 0.3347(2) 0.27111(18) -0.2141(2) 0.0334(9) Uani 1 1 d .
O8 O 0.36577(17) 0.32367(16) -0.0260(2) 0.0262(8) Uani 1 1 d .
N1 N 0.4447(2) 0.2785(2) -0.1302(3) 0.0359(11) Uani 1 1 d .
N2 N 0.3334(2) 0.1577(2) -0.1473(3) 0.0326(11) Uani 1 1 d .
N3 N 0.2514(2) 0.1884(2) -0.0559(3) 0.0289(10) Uani 1 1 d .
C1 C 0.4490(3) 0.2224(4) -0.1717(5) 0.0489(17) Uani 1 1 d .
C2 C 0.3862(4) 0.1757(3) -0.2207(4) 0.0465(16) Uani 1 1 d .
C3 C 0.2665(3) 0.1238(3) -0.1819(4) 0.0413(15) Uani 1 1 d .
C4 C 0.2251(3) 0.1209(3) -0.0948(5) 0.0446(16) Uani 1 1 d .
O9 O 0.5464(10) 0.2069(12) 0.0155(16) 0.185(9) Uiso 0.50 1 d P
O10 O 0.0467(12) 0.0820(13) -0.1040(17) 0.201(10) Uiso 0.50 1 d P
H1 H 0.4502 0.3043 -0.1783 0.050 Uiso 1 1 d .
H2 H 0.4789 0.3047 -0.0772 0.050 Uiso 1 1 d .
H3 H 0.3353 0.1312 -0.0924 0.050 Uiso 1 1 d .
H4 H 0.2399 0.1827 0.0107 0.050 Uiso 1 1 d .
H5 H 0.2179 0.2004 -0.0856 0.050 Uiso 1 1 d .
H6 H 0.4631 0.2015 -0.1151 0.050 Uiso 1 1 d .
H7 H 0.4805 0.2389 -0.2348 0.050 Uiso 1 1 d .
H8 H 0.3889 0.1374 -0.2476 0.050 Uiso 1 1 d .
H9 H 0.3767 0.2002 -0.2734 0.050 Uiso 1 1 d .
H10 H 0.2547 0.1464 -0.2409 0.050 Uiso 1 1 d .
H11 H 0.2491 0.0790 -0.1992 0.050 Uiso 1 1 d .
H12 H 0.1819 0.1101 -0.1210 0.050 Uiso 1 1 d .
H13 H 0.2237 0.0902 -0.0353 0.050 Uiso 1 1 d .

loop_
_atom_site_aniso_label
_atom_site_aniso_U_11
_atom_site_aniso_U_22
_atom_site_aniso_U_33
_atom_site_aniso_U_23
_atom_site_aniso_U_13
_atom_site_aniso_U_12
Ga1 0.0273(3) 0.0270(3) 0.0167(3) -0.0002(2) -0.0027(2) 0.0122(3)
Mn1 0.0273(3) 0.0270(3) 0.0167(3) -0.0002(2) -0.0027(2) 0.0122(3)
Ga2 0.0331(3) 0.0237(3) 0.0152(3) -0.0003(2) -0.0012(2) 0.0150(3)
P1 0.0237(7) 0.0240(7) 0.0207(6) 0.0017(5) 0.0011(5) 0.0103(6)
P2 0.0221(6) 0.0207(6) 0.0152(6) -0.0012(5) -0.0011(5) 0.0100(5)
O1 0.041(2) 0.034(2) 0.0182(18) 0.0039(15) -0.0054(16) 0.0176(19)
O2 0.034(2) 0.036(2) 0.0272(19) 0.0011(16) -0.0034(16) 0.0222(18)
O3 0.029(2) 0.032(2) 0.0253(19) -0.0041(16) -0.0026(15) 0.0149(17)
O4 0.030(2) 0.040(2) 0.058(3) 0.006(2) 0.010(2) 0.0044(19)
O5 0.0266(19) 0.0263(19) 0.0204(18) 0.0033(14) 0.0011(14) 0.0115(16)
O6 0.035(2) 0.0236(19) 0.036(2) -0.0043(16) -0.0058(17) 0.0085(17)
O7 0.061(3) 0.033(2) 0.0150(17) 0.0004(15) -0.0076(17) 0.030(2)
O8 0.036(2) 0.0239(18) 0.0152(17) -0.0022(14) 0.0032(15) 0.0120(16)
N1 0.043(3) 0.029(3) 0.037(3) 0.007(2) 0.007(2) 0.019(2)
N2 0.050(3) 0.029(2) 0.020(2) -0.0026(18) -0.007(2) 0.020(2)
N3 0.029(2) 0.031(2) 0.025(2) 0.0010(19) -0.0033(19) 0.014(2)
C1 0.053(4) 0.057(4) 0.051(4) -0.003(3) 0.010(3) 0.038(4)
C2 0.078(5) 0.051(4) 0.029(3) -0.002(3) 0.005(3) 0.047(4)
C3 0.059(4) 0.028(3) 0.031(3) -0.012(3) -0.016(3) 0.018(3)
C4 0.047(4) 0.033(3) 0.042(4) 0.002(3) -0.011(3) 0.011(3)

loop_
_atom_type_symbol
_atom_type_description
_atom_type_scat_dispersion_real
_atom_type_scat_dispersion_imag
_atom_type_scat_source
C C 0.0033 0.0016 'International Tables Vol C Tables 4.2.6.8 and 6.1.1.4'
H H 0.0000 0.0000 'International Tables Vol C Tables 4.2.6.8 and 6.1.1.4'
N N 0.0061 0.0033 'International Tables Vol C Tables 4.2.6.8 and 6.1.1.4'
O O 0.0106 0.0060 'International Tables Vol C Tables 4.2.6.8 and 6.1.1.4'
P P 0.1023 0.0942 'International Tables Vol C Tables 4.2.6.8 and 6.1.1.4'
Mn Mn 0.3368 0.7283 'International Tables Vol C Tables 4.2.6.8 and 6.1.1.4'
Ga Ga 0.2307 1.6083 'International Tables Vol C Tables 4.2.6.8 and 6.1.1.4'

loop_
_geom_angle_atom_site_label_1
_geom_angle_atom_site_label_2
_geom_angle_atom_site_label_3
_geom_angle
_geom_angle_site_symmetry_1
_geom_angle_site_symmetry_3
O5 Ga1 O2 99.93(15) . .
O5 Ga1 O3 109.34(15) . .
O2 Ga1 O3 116.07(15) . .
O5 Ga1 O6 112.45(16) . .
O2 Ga1 O6 110.80(16) . .
O3 Ga1 O6 108.16(16) . .
O8 Ga2 O1 94.69(15) . .
O8 Ga2 O7 90.86(15) . .
O1 Ga2 O7 173.01(16) . .
O8 Ga2 N3 99.40(17) . .
O1 Ga2 N3 91.55(16) . .
O7 Ga2 N3 91.73(17) . .
O8 Ga2 N1 95.49(17) . .
O1 Ga2 N1 89.65(17) . .
O7 Ga2 N1 85.59(18) . .
N3 Ga2 N1 164.91(19) . .
O8 Ga2 N2 178.30(16) . .
O1 Ga2 N2 86.76(16) . .
O7 Ga2 N2 87.63(16) . .
N3 Ga2 N2 81.42(18) . .
N1 Ga2 N2 83.63(19) . .
O4 P1 O1 114.4(2) . .
O4 P1 O2 110.8(2) . .
O1 P1 O2 104.9(2) . .
O4 P1 O3 110.4(2) . 13
O1 P1 O3 108.0(2) . 13
O2 P1 O3 108.1(2) . 13
O7 P2 O8 109.7(2) 11 13
O7 P2 O5 112.1(2) 11 .
O8 P2 O5 110.6(2) 13 .
O7 P2 O6 110.1(2) 11 6
O8 P2 O6 107.3(2) 13 6
O5 P2 O6 106.9(2) . 6
P1 O1 Ga2 139.1(2) . .
P1 O2 Ga1 120.7(2) . .
P1 O3 Ga1 123.7(2) 13 .
P2 O5 Ga1 129.5(2) . .
P2 O6 Ga1 124.5(2) 8_544 .
P2 O7 Ga2 145.4(2) 12 .
P2 O8 Ga2 138.4(2) 13 .
C1 N1 Ga2 107.9(4) . .
C1 N1 H1 107.0 . .
Ga2 N1 H1 105.7 . .
C1 N1 H2 114.7 . .
Ga2 N1 H2 112.9 . .
H1 N1 H2 108.1 . .
C3 N2 C2 118.1(5) . .
C3 N2 Ga2 107.3(3) . .
C2 N2 Ga2 106.6(3) . .
C3 N2 H3 106.1 . .
C2 N2 H3 113.0 . .
Ga2 N2 H3 104.7 . .
C4 N3 Ga2 110.7(4) . .
C4 N3 H4 104.7 . .
Ga2 N3 H4 114.4 . .
C4 N3 H5 100.9 . .
Ga2 N3 H5 122.1 . .
H4 N3 H5 102.0 . .
C2 C1 N1 109.8(5) . .
C2 C1 H6 114.2 . .
N1 C1 H6 108.7 . .
C2 C1 H7 99.7 . .
N1 C1 H7 108.7 . .
H6 C1 H7 115.4 . .
N2 C2 C1 107.3(5) . .
N2 C2 H8 114.0 . .
C1 C2 H8 109.7 . .
N2 C2 H9 104.2 . .
C1 C2 H9 108.4 . .
H8 C2 H9 112.9 . .
N2 C3 C4 106.0(4) . .
N2 C3 H10 116.8 . .
C4 C3 H10 106.3 . .
N2 C3 H11 116.0 . .
C4 C3 H11 103.3 . .
H10 C3 H11 107.1 . .
N3 C4 C3 108.3(5) . .
N3 C4 H12 103.1 . .
C3 C4 H12 107.1 . .
N3 C4 H13 108.2 . .
C3 C4 H13 114.8 . .
H12 C4 H13 114.6 . .

loop_
_geom_bond_atom_site_label_1
_geom_bond_atom_site_label_2
_geom_bond_distance
_geom_bond_site_symmetry_2
Ga1 O5 1.869(3) .
Ga1 O2 1.869(4) .
Ga1 O3 1.877(4) .
Ga1 O6 1.889(4) .
Ga2 O8 1.892(3) .
Ga2 O1 1.955(3) .
Ga2 O7 1.999(3) .
Ga2 N3 2.056(4) .
Ga2 N1 2.072(5) .
Ga2 N2 2.073(4) .
P1 O4 1.484(4) .
P1 O1 1.531(4) .
P1 O2 1.556(4) .
P1 O3 1.559(4) 13
P2 O7 1.503(4) 11
P2 O8 1.533(3) 13
P2 O5 1.542(4) .
P2 O6 1.550(4) 6
O3 P1 1.559(4) 13
O6 P2 1.550(4) 8_544
O7 P2 1.503(4) 12
O8 P2 1.533(3) 13
N1 C1 1.494(8) .
N1 H1 0.8579 .
N1 H2 1.0263 .
N2 C3 1.450(8) .
N2 C2 1.482(8) .
N2 H3 0.9885 .
N3 C4 1.491(8) .
N3 H4 0.9339 .
N3 H5 1.0464 .
C1 C2 1.493(10) .
C1 H6 1.0530 .
C1 H7 1.0725 .
C2 H8 1.0099 .
C2 H9 1.0133 .
C3 C4 1.514(9) .
C3 H10 1.0737 .
C3 H11 0.9555 .
C4 H12 0.9885 .
C4 H13 1.0753 .
